data_7242405
loop_
_publ_author_name
'Jiang, Shuai'
'Cao, Wen-Bin'
'Li, Hai-Yan'
'Xu, Xiao-Ping'
'Ji, Shun-Jun'

_publ_section_title
;
 Convenient synthesis of spiroindolenines from tryptamine-derived
 isocyanides and organic azides by cobalt catalysis in pure water
;
_journal_issue 7
_journal_name_full 'Green Chemistry'
_journal_page_first 2619
_journal_page_last 2623
_journal_paper_doi 10.1039/D1GC00270H
_journal_volume 23
_journal_year 2021
_chemical_formula_moiety 'C36 H32 Br2 N6 O4 S2'
_chemical_formula_sum 'C36 H32 Br2 N6 O4 S2'
_chemical_formula_weight 836.61
_space_group_crystal_system orthorhombic
_space_group_IT_number 61
_space_group_name_Hall '-P 2ac 2ab'
_space_group_name_H-M_alt 'P b c a'
_atom_sites_solution_hydrogens mixed
_audit_creation_method SHELXL-2014/7
_audit_update_record
;
2020-09-29 deposited with the CCDC.	2021-03-11 downloaded from the CCDC.
;
_cell_angle_alpha 90
_cell_angle_beta 90
_cell_angle_gamma 90
_cell_formula_units_Z 4
_cell_length_a 15.138(3)
_cell_length_b 10.099(2)
_cell_length_c 22.516(7)
_cell_measurement_reflns_used 3271
_cell_measurement_temperature 296(2)
_cell_measurement_theta_max 27.79
_cell_measurement_theta_min 2.59
_cell_volume 3442.2(14)
_computing_structure_refinement 'SHELXL-2014/7 (Sheldrick, 2014)'
_diffrn_ambient_temperature 296(2)
_diffrn_measured_fraction_theta_full 0.996
_diffrn_measured_fraction_theta_max 0.989
_diffrn_measurement_device_type 'Bruker APEX-II CCD'
_diffrn_measurement_method '\f and \w scans'
_diffrn_radiation_type MoK\a
_diffrn_radiation_wavelength 0.71073
_diffrn_reflns_av_R_equivalents 0.0604
_diffrn_reflns_av_unetI/netI 0.0685
_diffrn_reflns_Laue_measured_fraction_full 0.996
_diffrn_reflns_Laue_measured_fraction_max 0.989
_diffrn_reflns_limit_h_max 16
_diffrn_reflns_limit_h_min -19
_diffrn_reflns_limit_k_max 13
_diffrn_reflns_limit_k_min -12
_diffrn_reflns_limit_l_max 29
_diffrn_reflns_limit_l_min -17
_diffrn_reflns_number 11546
_diffrn_reflns_point_group_measured_fraction_full 0.996
_diffrn_reflns_point_group_measured_fraction_max 0.989
_diffrn_reflns_theta_full 25.242
_diffrn_reflns_theta_max 27.986
_diffrn_reflns_theta_min 2.588
_exptl_absorpt_coefficient_mu 2.527
_exptl_absorpt_correction_type multi-scan
_exptl_crystal_colour colourless
_exptl_crystal_density_diffrn 1.614
_exptl_crystal_description block
_exptl_crystal_F_000 1696
_exptl_crystal_size_max 0.500
_exptl_crystal_size_mid 0.300
_exptl_crystal_size_min 0.200
_exptl_transmission_factor_max 0.7456
_exptl_transmission_factor_min 0.2833
_refine_diff_density_max 0.968
_refine_diff_density_min -0.948
_refine_diff_density_rms 0.101
_refine_ls_extinction_method none
_refine_ls_goodness_of_fit_ref 1.061
_refine_ls_hydrogen_treatment mixed
_refine_ls_matrix_type full
_refine_ls_number_parameters 230
_refine_ls_number_reflns 4100
_refine_ls_number_restraints 0
_refine_ls_restrained_S_all 1.061
_refine_ls_R_factor_all 0.1204
_refine_ls_R_factor_gt 0.0555
_refine_ls_shift/su_max 0.000
_refine_ls_shift/su_mean 0.000
_refine_ls_structure_factor_coef Fsqd
_refine_ls_weighting_details 'w=1/[\s^2^(Fo^2^)+(0.1000P)^2^+0.3000P] where P=(Fo^2^+2Fc^2^)/3'
_refine_ls_weighting_scheme calc
_refine_ls_wR_factor_gt 0.1415
_refine_ls_wR_factor_ref 0.1881
_reflns_Friedel_coverage 0.000
_reflns_number_gt 2406
_reflns_number_total 4100
_reflns_threshold_expression 'I > 2\s(I)'
_cod_data_source_file d1gc00270h2.cif
_cod_data_source_block B200728A_0ma_a
_cod_depositor_comments 'Adding full bibliography for 7242405.cif.'
_cod_original_cell_volume 3442.2(15)
_cod_database_code 7242405
_shelx_shelxl_version_number 2014/7
_shelx_space_group_comment
;
The symmetry employed for this shelxl refinement is uniquely defined
by the following loop, which should always be used as a source of
symmetry information in preference to the above space-group names.
They are only intended as comments.
;
_shelx_estimated_absorpt_t_min 0.365
_shelx_estimated_absorpt_t_max 0.632

loop_
_space_group_symop_operation_xyz
'x, y, z'
'-x+1/2, -y, z+1/2'
'-x, y+1/2, -z+1/2'
'x+1/2, -y+1/2, -z'
'-x, -y, -z'
'x-1/2, y, -z-1/2'
'x, -y-1/2, z-1/2'
'-x-1/2, y-1/2, z'

loop_
_atom_site_label
_atom_site_type_symbol
_atom_site_fract_x
_atom_site_fract_y
_atom_site_fract_z
_atom_site_U_iso_or_equiv
_atom_site_adp_type
_atom_site_occupancy
_atom_site_site_symmetry_order
_atom_site_calc_flag
_atom_site_refinement_flags_posn
_atom_site_refinement_flags_adp
_atom_site_refinement_flags_occupancy
_atom_site_disorder_assembly
_atom_site_disorder_group
Br1 Br 0.32279(4) 0.13744(6) 0.48191(3) 0.0689(3) Uani 1 1 d . . . . .
S1 S 0.64093(7) 0.38189(10) 0.63042(5) 0.0356(3) Uani 1 1 d . . . . .
O1 O 0.6723(2) 0.4958(3) 0.59843(14) 0.0490(8) Uani 1 1 d . . . . .
O2 O 0.7019(2) 0.2774(3) 0.64074(15) 0.0529(8) Uani 1 1 d . . . . .
N1 N 0.5941(2) 0.4200(3) 0.69230(16) 0.0358(8) Uani 1 1 d . . . . .
N2 N 0.6728(2) 0.6215(3) 0.70888(18) 0.0375(8) Uani 1 1 d . . . . .
H2A H 0.704(3) 0.622(4) 0.676(2) 0.045 Uiso 1 1 d . U . . .
N3 N 0.4547(2) 0.4281(3) 0.81608(17) 0.0415(9) Uani 1 1 d . . . . .
C1 C 0.4152(3) 0.2104(5) 0.52701(19) 0.0446(11) Uani 1 1 d . . . . .
C2 C 0.4208(3) 0.3458(5) 0.5337(2) 0.0486(12) Uani 1 1 d . . . . .
H2 H 0.3787 0.4011 0.5167 0.058 Uiso 1 1 calc R U . . .
C3 C 0.4896(3) 0.3972(4) 0.5657(2) 0.0428(10) Uani 1 1 d . . . . .
H3 H 0.4940 0.4883 0.5710 0.051 Uiso 1 1 calc R U . . .
C4 C 0.5523(3) 0.3148(4) 0.59025(18) 0.0345(9) Uani 1 1 d . . . . .
C5 C 0.5465(3) 0.1797(4) 0.58314(19) 0.0381(10) Uani 1 1 d . . . . .
H5 H 0.5890 0.1241 0.5995 0.046 Uiso 1 1 calc R U . . .
C6 C 0.4764(3) 0.1281(4) 0.5512(2) 0.0426(10) Uani 1 1 d . . . . .
H6 H 0.4713 0.0370 0.5463 0.051 Uiso 1 1 calc R U . . .
C7 C 0.6168(2) 0.5258(4) 0.72125(18) 0.0307(8) Uani 1 1 d . . . . .
C8 C 0.6806(2) 0.7234(4) 0.7541(2) 0.0402(10) Uani 1 1 d . . . . .
H8A H 0.6783 0.8112 0.7367 0.048 Uiso 1 1 calc R U . . .
H8B H 0.7352 0.7141 0.7763 0.048 Uiso 1 1 calc R U . . .
C9 C 0.6013(3) 0.6984(4) 0.7933(2) 0.0401(10) Uani 1 1 d . . . . .
H9A H 0.5530 0.7569 0.7827 0.048 Uiso 1 1 calc R U . . .
H9B H 0.6161 0.7124 0.8347 0.048 Uiso 1 1 calc R U . . .
C10 C 0.5760(2) 0.5522(3) 0.78202(18) 0.0310(8) Uani 1 1 d . . . . .
C11 C 0.4773(3) 0.5214(4) 0.78109(19) 0.0352(9) Uani 1 1 d . . . . .
C12 C 0.5321(3) 0.3841(4) 0.8455(2) 0.0376(10) Uani 1 1 d . . . . .
C13 C 0.5358(4) 0.2884(4) 0.8888(2) 0.0530(12) Uani 1 1 d . . . . .
H13 H 0.4855 0.2430 0.9009 0.064 Uiso 1 1 calc R U . . .
C14 C 0.6167(4) 0.2627(5) 0.9134(2) 0.0649(15) Uani 1 1 d . . . . .
H14 H 0.6218 0.1980 0.9426 0.078 Uiso 1 1 calc R U . . .
C15 C 0.6904(4) 0.3312(6) 0.8957(3) 0.0621(14) Uani 1 1 d . . . . .
H15 H 0.7446 0.3119 0.9131 0.075 Uiso 1 1 calc R U . . .
C16 C 0.6860(3) 0.4280(5) 0.8525(2) 0.0497(11) Uani 1 1 d . . . . .
H16 H 0.7361 0.4747 0.8410 0.060 Uiso 1 1 calc R U . . .
C17 C 0.6062(3) 0.4531(4) 0.82723(18) 0.0368(9) Uani 1 1 d . . . . .
C18 C 0.4142(3) 0.5897(5) 0.7418(2) 0.0496(12) Uani 1 1 d . . . . .
H18A H 0.3556 0.5574 0.7494 0.074 Uiso 1 1 calc R U . . .
H18B H 0.4295 0.5730 0.7011 0.074 Uiso 1 1 calc R U . . .
H18C H 0.4162 0.6832 0.7493 0.074 Uiso 1 1 calc R U . . .

loop_
_atom_site_aniso_label
_atom_site_aniso_U_11
_atom_site_aniso_U_22
_atom_site_aniso_U_33
_atom_site_aniso_U_23
_atom_site_aniso_U_13
_atom_site_aniso_U_12
Br1 0.0543(4) 0.0894(5) 0.0630(4) -0.0223(3) -0.0102(3) -0.0117(3)
S1 0.0346(5) 0.0357(5) 0.0364(6) -0.0037(4) 0.0032(4) -0.0010(4)
O1 0.0554(18) 0.0488(17) 0.0427(18) -0.0003(14) 0.0100(15) -0.0145(15)
O2 0.0422(15) 0.061(2) 0.056(2) -0.0104(16) -0.0055(15) 0.0159(16)
N1 0.0408(18) 0.0305(16) 0.0362(19) -0.0028(14) 0.0059(15) -0.0068(15)
N2 0.0354(17) 0.0317(17) 0.045(2) -0.0050(15) 0.0119(16) -0.0071(15)
N3 0.0433(19) 0.0321(17) 0.049(2) -0.0027(16) 0.0096(17) -0.0043(16)
C1 0.042(2) 0.055(3) 0.036(2) -0.002(2) -0.0033(19) -0.010(2)
C2 0.045(2) 0.049(3) 0.052(3) 0.007(2) -0.006(2) 0.005(2)
C3 0.047(2) 0.030(2) 0.051(3) 0.0053(19) -0.005(2) 0.0035(19)
C4 0.037(2) 0.031(2) 0.036(2) 0.0001(16) 0.0052(18) -0.0026(18)
C5 0.046(2) 0.032(2) 0.036(2) 0.0002(17) 0.0019(19) 0.0076(19)
C6 0.054(2) 0.032(2) 0.042(3) -0.0070(18) 0.001(2) -0.007(2)
C7 0.0307(18) 0.0266(18) 0.035(2) 0.0021(16) -0.0006(16) 0.0034(16)
C8 0.037(2) 0.032(2) 0.052(3) -0.0078(19) 0.005(2) -0.0036(18)
C9 0.042(2) 0.0275(19) 0.051(3) -0.0037(18) 0.008(2) -0.0022(18)
C10 0.0339(19) 0.0247(18) 0.034(2) -0.0021(15) 0.0021(17) 0.0000(16)
C11 0.036(2) 0.0263(19) 0.043(2) -0.0045(17) 0.0052(18) 0.0001(17)
C12 0.047(2) 0.0240(19) 0.042(2) -0.0027(17) 0.006(2) 0.0024(17)
C13 0.072(3) 0.039(2) 0.048(3) 0.005(2) 0.011(3) -0.003(2)
C14 0.098(4) 0.053(3) 0.044(3) 0.013(2) -0.002(3) 0.011(3)
C15 0.067(3) 0.065(3) 0.054(3) 0.003(3) -0.013(3) 0.018(3)
C16 0.046(2) 0.056(3) 0.047(3) 0.001(2) 0.002(2) 0.005(2)
C17 0.046(2) 0.031(2) 0.034(2) -0.0024(16) 0.0035(19) 0.0046(18)
C18 0.039(2) 0.045(2) 0.065(3) 0.002(2) 0.002(2) 0.004(2)

loop_
_atom_type_symbol
_atom_type_description
_atom_type_scat_dispersion_real
_atom_type_scat_dispersion_imag
_atom_type_scat_source
C C 0.0033 0.0016 'International Tables Vol C Tables 4.2.6.8 and 6.1.1.4'
H H 0.0000 0.0000 'International Tables Vol C Tables 4.2.6.8 and 6.1.1.4'
N N 0.0061 0.0033 'International Tables Vol C Tables 4.2.6.8 and 6.1.1.4'
O O 0.0106 0.0060 'International Tables Vol C Tables 4.2.6.8 and 6.1.1.4'
Br Br -0.2901 2.4595 'International Tables Vol C Tables 4.2.6.8 and 6.1.1.4'
S S 0.1246 0.1234 'International Tables Vol C Tables 4.2.6.8 and 6.1.1.4'

loop_
_geom_angle_atom_site_label_1
_geom_angle_atom_site_label_2
_geom_angle_atom_site_label_3
_geom_angle
_geom_angle_site_symmetry_1
_geom_angle_site_symmetry_3
_geom_angle_publ_flag
O2 S1 O1 117.5(2) . . ?
O2 S1 N1 108.8(2) . . ?
O1 S1 N1 112.79(18) . . ?
O2 S1 C4 107.13(19) . . ?
O1 S1 C4 107.65(19) . . ?
N1 S1 C4 101.64(18) . . ?
C7 N1 S1 121.0(3) . . ?
C7 N2 C8 115.1(4) . . ?
C7 N2 H2A 122(3) . . ?
C8 N2 H2A 123(3) . . ?
C11 N3 C12 107.3(3) . . ?
C6 C1 C2 121.4(4) . . ?
C6 C1 Br1 119.0(4) . . ?
C2 C1 Br1 119.6(4) . . ?
C3 C2 C1 118.7(4) . . ?
C3 C2 H2 120.6 . . ?
C1 C2 H2 120.6 . . ?
C2 C3 C4 120.4(4) . . ?
C2 C3 H3 119.8 . . ?
C4 C3 H3 119.8 . . ?
C5 C4 C3 120.6(4) . . ?
C5 C4 S1 119.4(3) . . ?
C3 C4 S1 120.0(3) . . ?
C4 C5 C6 118.8(4) . . ?
C4 C5 H5 120.6 . . ?
C6 C5 H5 120.6 . . ?
C1 C6 C5 120.1(4) . . ?
C1 C6 H6 120.0 . . ?
C5 C6 H6 120.0 . . ?
N1 C7 N2 132.0(4) . . ?
N1 C7 C10 119.2(3) . . ?
N2 C7 C10 108.8(3) . . ?
N2 C8 C9 103.1(3) . . ?
N2 C8 H8A 111.2 . . ?
C9 C8 H8A 111.2 . . ?
N2 C8 H8B 111.2 . . ?
C9 C8 H8B 111.2 . . ?
H8A C8 H8B 109.1 . . ?
C8 C9 C10 105.1(3) . . ?
C8 C9 H9A 110.7 . . ?
C10 C9 H9A 110.7 . . ?
C8 C9 H9B 110.7 . . ?
C10 C9 H9B 110.7 . . ?
H9A C9 H9B 108.8 . . ?
C17 C10 C7 111.7(3) . . ?
C17 C10 C11 99.9(3) . . ?
C7 C10 C11 110.4(3) . . ?
C17 C10 C9 116.8(3) . . ?
C7 C10 C9 102.4(3) . . ?
C11 C10 C9 116.0(3) . . ?
N3 C11 C18 122.8(4) . . ?
N3 C11 C10 113.9(4) . . ?
C18 C11 C10 123.3(4) . . ?
C13 C12 C17 122.2(4) . . ?
C13 C12 N3 125.8(4) . . ?
C17 C12 N3 112.0(4) . . ?
C14 C13 C12 117.2(5) . . ?
C14 C13 H13 121.4 . . ?
C12 C13 H13 121.4 . . ?
C13 C14 C15 120.9(5) . . ?
C13 C14 H14 119.5 . . ?
C15 C14 H14 119.5 . . ?
C14 C15 C16 121.5(5) . . ?
C14 C15 H15 119.2 . . ?
C16 C15 H15 119.2 . . ?
C17 C16 C15 118.0(5) . . ?
C17 C16 H16 121.0 . . ?
C15 C16 H16 121.0 . . ?
C16 C17 C12 120.2(4) . . ?
C16 C17 C10 132.8(4) . . ?
C12 C17 C10 106.9(4) . . ?
C11 C18 H18A 109.5 . . ?
C11 C18 H18B 109.5 . . ?
H18A C18 H18B 109.5 . . ?
C11 C18 H18C 109.5 . . ?
H18A C18 H18C 109.5 . . ?
H18B C18 H18C 109.5 . . ?

loop_
_geom_bond_atom_site_label_1
_geom_bond_atom_site_label_2
_geom_bond_distance
_geom_bond_site_symmetry_2
_geom_bond_publ_flag
Br1 C1 1.879(4) . ?
S1 O2 1.421(3) . ?
S1 O1 1.438(3) . ?
S1 N1 1.610(4) . ?
S1 C4 1.755(4) . ?
N1 C7 1.297(5) . ?
N2 C7 1.315(5) . ?
N2 C8 1.453(6) . ?
N2 H2A 0.87(5) . ?
N3 C11 1.275(5) . ?
N3 C12 1.418(6) . ?
C1 C6 1.359(6) . ?
C1 C2 1.378(7) . ?
C2 C3 1.369(6) . ?
C2 H2 0.9300 . ?
C3 C4 1.378(6) . ?
C3 H3 0.9300 . ?
C4 C5 1.376(6) . ?
C5 C6 1.383(6) . ?
C5 H5 0.9300 . ?
C6 H6 0.9300 . ?
C7 C10 1.525(6) . ?
C8 C9 1.510(6) . ?
C8 H8A 0.9700 . ?
C8 H8B 0.9700 . ?
C9 C10 1.547(5) . ?
C9 H9A 0.9700 . ?
C9 H9B 0.9700 . ?
C10 C17 1.499(5) . ?
C10 C11 1.526(5) . ?
C11 C18 1.474(6) . ?
C12 C13 1.375(6) . ?
C12 C17 1.382(6) . ?
C13 C14 1.369(8) . ?
C13 H13 0.9300 . ?
C14 C15 1.372(8) . ?
C14 H14 0.9300 . ?
C15 C16 1.380(8) . ?
C15 H15 0.9300 . ?
C16 C17 1.359(6) . ?
C16 H16 0.9300 . ?
C18 H18A 0.9600 . ?
C18 H18B 0.9600 . ?
C18 H18C 0.9600 . ?
